data_4102690
loop_
_publ_author_name
'Yumiko Nakajima'
'Yoshihide Nakao'
'Shigeyoshi Sakaki'
'Yoshinori Tamada'
'Teruo Ono'
'Fumiyuki Ozawa'

_publ_contact_author_address
;
International Research Center for Elements Science (IRCELS)
Institute for Chemical Research
Kyoto University
Gokasho Uji, Kyoto
611-0011
Japan
;
_publ_contact_author_email ozawa@scl.kyoto-u.ac.jp
_publ_contact_author_name 'Fumiyuki Ozawa'
_publ_section_title
;
 Electronic Structure of Four-Coordinate Iron(I) Complex Supported by a
 Bis(phosphaethenyl)pyridine Ligand
;
_journal_name_full 'Journal of the American Chemical Society'
_journal_page_first 9934
_journal_page_last 9936
_journal_paper_doi 10.1021/ja102009n
_journal_volume 132
_journal_year 2010
_chemical_formula_sum 'C61 H77 Br2 Fe N P2'
_chemical_formula_weight 1101.85
_chemical_name_systematic
; 
 ? 
;
_space_group_IT_number 29
_symmetry_cell_setting orthorhombic
_symmetry_space_group_name_Hall 'P -2bc -2c'
_symmetry_space_group_name_H-M 'P c 21 b'
_atom_sites_solution_hydrogens geom
_atom_sites_solution_primary direct
_atom_sites_solution_secondary difmap
_audit_creation_method SHELXL-97
_cell_angle_alpha 90.00
_cell_angle_beta 90.00
_cell_angle_gamma 90.00
_cell_formula_units_Z 4
_cell_length_a 9.304(6)
_cell_length_b 24.020(15)
_cell_length_c 27.949(18)
_cell_measurement_temperature 283(2)
_cell_volume 6246(7)
_computing_cell_refinement 'Rigaku AFC10/Saturn 70 CCD'
_computing_data_collection 'Rigaku AFC10/Saturn 70 CCD'
_computing_data_reduction 'Rigaku AFC10/Saturn 70 CCD'
_computing_molecular_graphics 'SHELXL-97 (Sheldrick, 1997)'
_computing_publication_material 'ORTEP3 for windows'
_computing_structure_refinement 'SHELXL-97 (Sheldrick, 1997)'
_computing_structure_solution 'SHELXS-97 (Sheldrick, 1990)'
_diffrn_ambient_temperature 283(2)
_diffrn_measured_fraction_theta_full 0.983
_diffrn_measured_fraction_theta_max 0.983
_diffrn_measurement_device_type ' CCD area detector '
_diffrn_measurement_method ' phi and omega scans'
_diffrn_radiation_monochromator graphite
_diffrn_radiation_source 'fine-focus sealed tube'
_diffrn_radiation_type MoK\a
_diffrn_radiation_wavelength 0.71070
_diffrn_reflns_av_R_equivalents 0.1827
_diffrn_reflns_av_sigmaI/netI 0.2218
_diffrn_reflns_limit_h_max 12
_diffrn_reflns_limit_h_min -11
_diffrn_reflns_limit_k_max 30
_diffrn_reflns_limit_k_min -30
_diffrn_reflns_limit_l_max 36
_diffrn_reflns_limit_l_min -36
_diffrn_reflns_number 43275
_diffrn_reflns_theta_full 27.57
_diffrn_reflns_theta_max 27.57
_diffrn_reflns_theta_min 3.04
_exptl_absorpt_coefficient_mu 1.606
_exptl_absorpt_correction_T_max 0.8559
_exptl_absorpt_correction_T_min 0.6193
_exptl_absorpt_correction_type numerical
_exptl_crystal_colour green
_exptl_crystal_density_diffrn 1.172
_exptl_crystal_density_meas ?
_exptl_crystal_density_method 'not measured'
_exptl_crystal_description block
_exptl_crystal_F_000 2304
_exptl_crystal_size_max 0.33
_exptl_crystal_size_mid 0.20
_exptl_crystal_size_min 0.10
_refine_diff_density_max 0.944
_refine_diff_density_min -0.815
_refine_diff_density_rms 0.106
_refine_ls_abs_structure_details 'Flack H D (1983), Acta Cryst. A39, 876-881'
_refine_ls_abs_structure_Flack 0.017(18)
_refine_ls_extinction_method none
_refine_ls_goodness_of_fit_ref 0.947
_refine_ls_hydrogen_treatment constr
_refine_ls_matrix_type full
_refine_ls_number_parameters 523
_refine_ls_number_reflns 13954
_refine_ls_number_restraints 19
_refine_ls_restrained_S_all 0.947
_refine_ls_R_factor_all 0.2277
_refine_ls_R_factor_gt 0.1064
_refine_ls_shift/su_max 0.173
_refine_ls_shift/su_mean 0.002
_refine_ls_structure_factor_coef Fsqd
_refine_ls_weighting_details 'calc w=1/[\s^2^(Fo^2^)+(0.1040P)^2^+0.0000P] where P=(Fo^2^+2Fc^2^)/3'
_refine_ls_weighting_scheme calc
_refine_ls_wR_factor_gt 0.2273
_refine_ls_wR_factor_ref 0.2968
_reflns_number_gt 5155
_reflns_number_total 13954
_reflns_threshold_expression >2sigma(I)
_cod_data_source_file ja102009n_si_001.cif
_cod_data_source_block complex1
_cod_depositor_comments
;
The following automatic conversions were performed:

'_exptl_crystal_density_meas' value 'not measured' was changed to '?'
- the value is perceived as not measured.

Automatic conversion script
Id: cif_fix_values 3008 2015-01-20 13:52:24Z robertas 
;
_cod_database_code 4102690

loop_
_symmetry_equiv_pos_as_xyz
'x, y, z'
'-x, y+1/2, -z'
'-x, y, z+1/2'
'x, y+1/2, -z+1/2'

loop_
_atom_site_label
_atom_site_type_symbol
_atom_site_fract_x
_atom_site_fract_y
_atom_site_fract_z
_atom_site_U_iso_or_equiv
_atom_site_adp_type
_atom_site_occupancy
_atom_site_symmetry_multiplicity
_atom_site_calc_flag
_atom_site_refinement_flags
_atom_site_disorder_assembly
_atom_site_disorder_group
C1 C -0.1161(12) 0.2633(5) 0.1142(4) 0.046(3) Uani 1 1 d . A .
C2 C -0.2472(12) 0.2422(6) 0.1253(4) 0.062(4) Uani 1 1 d . . .
H2 H -0.2946 0.2540 0.1527 0.074 Uiso 1 1 calc R . .
C3 C -0.3106(13) 0.2031(6) 0.0956(5) 0.065(3) Uani 1 1 d . . .
H3 H -0.3972 0.1865 0.1041 0.078 Uiso 1 1 calc R . .
C4 C -0.2436(13) 0.1891(6) 0.0534(4) 0.063(4) Uani 1 1 d . . .
H4 H -0.2837 0.1631 0.0327 0.076 Uiso 1 1 calc R . .
C5 C -0.1126(13) 0.2153(5) 0.0426(3) 0.052(3) Uani 1 1 d . . .
C6 C -0.0464(11) 0.2031(5) -0.0053(4) 0.050(3) Uani 1 1 d . . .
C7 C -0.1479(13) 0.1944(6) -0.0471(4) 0.059(3) Uani 1 1 d . . .
C8 C -0.2605(13) 0.2297(6) -0.0535(5) 0.067(4) Uani 1 1 d . . .
H8 H -0.2763 0.2597 -0.0331 0.080 Uiso 1 1 calc R . .
C9 C -0.3520(15) 0.2188(8) -0.0926(6) 0.094(5) Uani 1 1 d . . .
H9 H -0.4329 0.2410 -0.0967 0.113 Uiso 1 1 calc R . .
C10 C -0.3275(19) 0.1779(8) -0.1240(5) 0.088(5) Uani 1 1 d . . .
H10 H -0.3912 0.1725 -0.1493 0.106 Uiso 1 1 calc R . .
C11 C -0.2130(19) 0.1445(7) -0.1198(6) 0.088(5) Uani 1 1 d . . .
H11 H -0.1920 0.1175 -0.1426 0.105 Uiso 1 1 calc R . .
C12 C -0.1258(15) 0.1522(7) -0.0793(4) 0.076(4) Uani 1 1 d . . .
H12 H -0.0502 0.1276 -0.0741 0.091 Uiso 1 1 calc R . .
C13 C -0.0453(11) 0.3070(5) 0.1451(4) 0.053(3) Uani 1 1 d . . .
C14 C -0.1462(12) 0.3468(5) 0.1713(4) 0.040(5) Uiso 0.77(4) 1 d PG A 1
C15 C -0.1257(11) 0.3643(7) 0.2182(4) 0.059(6) Uiso 0.77(4) 1 d PG A 1
H15 H -0.0490 0.3505 0.2360 0.071 Uiso 0.77(4) 1 calc PR A 1
C16 C -0.2196(15) 0.4025(8) 0.2386(5) 0.087(7) Uiso 0.77(4) 1 d PG A 1
H16 H -0.2058 0.4143 0.2700 0.105 Uiso 0.77(4) 1 calc PR A 1
C17 C -0.3341(15) 0.4233(6) 0.2121(7) 0.095(7) Uiso 0.77(4) 1 d PG A 1
H17 H -0.3970 0.4488 0.2257 0.114 Uiso 0.77(4) 1 calc PR A 1
C18 C -0.3547(13) 0.4057(7) 0.1652(6) 0.110(8) Uiso 0.77(4) 1 d PG A 1
H18 H -0.4313 0.4196 0.1474 0.132 Uiso 0.77(4) 1 calc PR A 1
C19 C -0.2607(14) 0.3675(6) 0.1448(4) 0.077(7) Uiso 0.77(4) 1 d PG A 1
H19 H -0.2745 0.3557 0.1134 0.092 Uiso 0.77(4) 1 calc PR A 1
C14A C -0.1635(19) 0.3404(10) 0.1737(9) 0.19(7) Uiso 0.23(4) 1 d PG A 2
C15A C -0.1296(18) 0.3460(8) 0.2219(8) 0.14(4) Uiso 0.23(4) 1 d PG A 2
H15A H -0.0563 0.3247 0.2352 0.164 Uiso 0.23(4) 1 calc PR A 2
C16A C -0.2053(16) 0.3835(9) 0.2502(8) 0.020(11) Uiso 0.23(4) 1 d PG A 2
H16A H -0.1827 0.3872 0.2825 0.024 Uiso 0.23(4) 1 calc PR A 2
C17A C -0.3149(15) 0.4153(10) 0.2303(8) 0.031(12) Uiso 0.23(4) 1 d PG A 2
H17A H -0.3655 0.4404 0.2493 0.037 Uiso 0.23(4) 1 calc PR A 2
C18A C -0.3487(17) 0.4097(10) 0.1821(9) 0.019(11) Uiso 0.23(4) 1 d PG A 2
H18A H -0.4220 0.4310 0.1688 0.023 Uiso 0.23(4) 1 calc PR A 2
C19A C -0.2730(19) 0.3723(11) 0.1538(8) 0.028(13) Uiso 0.23(4) 1 d PG A 2
H19A H -0.2956 0.3685 0.1216 0.033 Uiso 0.23(4) 1 calc PR A 2
C20 C 0.2003(11) 0.1967(6) -0.0683(3) 0.062(4) Uani 1 1 d . . .
C21 C 0.1775(12) 0.2303(6) -0.1035(4) 0.058(4) Uani 1 1 d . . .
C22 C 0.1897(13) 0.2142(6) -0.1502(4) 0.060(3) Uani 1 1 d . . .
H22 H 0.1682 0.2393 -0.1745 0.072 Uiso 1 1 calc R . .
C23 C 0.2336(14) 0.1608(8) -0.1618(4) 0.071(4) Uani 1 1 d . B .
C24 C 0.2713(13) 0.1244(6) -0.1251(5) 0.060(3) Uani 1 1 d . . .
H24 H 0.3028 0.0887 -0.1327 0.071 Uiso 1 1 calc R . .
C25 C 0.2627(12) 0.1402(5) -0.0781(5) 0.056(3) Uani 1 1 d . . .
C26 C 0.1431(15) 0.2983(6) -0.1004(4) 0.065(3) Uani 1 1 d . . .
C27 C 0.0083(18) 0.3101(8) -0.1293(5) 0.102(6) Uani 1 1 d . . .
H27A H 0.0215 0.2970 -0.1615 0.153 Uiso 1 1 calc R . .
H27B H -0.0096 0.3494 -0.1297 0.153 Uiso 1 1 calc R . .
H27C H -0.0720 0.2912 -0.1151 0.153 Uiso 1 1 calc R . .
C28 C 0.2776(18) 0.3264(7) -0.1228(7) 0.104(6) Uani 1 1 d . . .
H28A H 0.2916 0.3126 -0.1547 0.156 Uiso 1 1 calc R . .
H28B H 0.3607 0.3180 -0.1038 0.156 Uiso 1 1 calc R . .
H28C H 0.2637 0.3660 -0.1239 0.156 Uiso 1 1 calc R . .
C29 C 0.1195(19) 0.3190(6) -0.0521(5) 0.084(5) Uani 1 1 d . . .
H29A H 0.0368 0.3011 -0.0385 0.127 Uiso 1 1 calc R . .
H29B H 0.1037 0.3585 -0.0531 0.127 Uiso 1 1 calc R . .
H29C H 0.2024 0.3112 -0.0327 0.127 Uiso 1 1 calc R . .
C30 C 0.2321(16) 0.1405(7) -0.2159(5) 0.084(5) Uani 1 1 d . . .
C31 C 0.192(4) 0.1810(15) -0.2519(13) 0.097(13) Uiso 0.48(3) 1 d P B 1
H31A H 0.1933 0.1638 -0.2829 0.146 Uiso 0.48(3) 1 calc PR B 1
H31B H 0.2581 0.2115 -0.2513 0.146 Uiso 0.48(3) 1 calc PR B 1
H31C H 0.0965 0.1945 -0.2453 0.146 Uiso 0.48(3) 1 calc PR B 1
C32 C 0.400(3) 0.1290(13) -0.2291(9) 0.061(9) Uiso 0.48(3) 1 d P B 1
H32A H 0.4396 0.1029 -0.2068 0.092 Uiso 0.48(3) 1 calc PR B 1
H32B H 0.4526 0.1633 -0.2275 0.092 Uiso 0.48(3) 1 calc PR B 1
H32C H 0.4062 0.1140 -0.2609 0.092 Uiso 0.48(3) 1 calc PR B 1
C33 C 0.161(5) 0.0846(16) -0.2209(13) 0.104(13) Uiso 0.48(3) 1 d P B 1
H33A H 0.1900 0.0610 -0.1949 0.156 Uiso 0.48(3) 1 calc PR B 1
H33B H 0.1888 0.0680 -0.2507 0.156 Uiso 0.48(3) 1 calc PR B 1
H33C H 0.0584 0.0892 -0.2202 0.156 Uiso 0.48(3) 1 calc PR B 1
C31A C 0.079(3) 0.1444(14) -0.2371(11) 0.097(12) Uiso 0.52(3) 1 d P B 2
H31D H 0.0122 0.1270 -0.2157 0.145 Uiso 0.52(3) 1 calc PR B 2
H31E H 0.0769 0.1257 -0.2675 0.145 Uiso 0.52(3) 1 calc PR B 2
H31F H 0.0537 0.1828 -0.2414 0.145 Uiso 0.52(3) 1 calc PR B 2
C32A C 0.349(4) 0.1662(16) -0.2444(12) 0.103(12) Uiso 0.52(3) 1 d P B 2
H32D H 0.4391 0.1614 -0.2281 0.155 Uiso 0.52(3) 1 calc PR B 2
H32E H 0.3302 0.2052 -0.2485 0.155 Uiso 0.52(3) 1 calc PR B 2
H32F H 0.3542 0.1485 -0.2752 0.155 Uiso 0.52(3) 1 calc PR B 2
C33A C 0.254(4) 0.0725(14) -0.2166(12) 0.098(11) Uiso 0.52(3) 1 d P B 2
H33D H 0.1802 0.0553 -0.1976 0.147 Uiso 0.52(3) 1 calc PR B 2
H33E H 0.3464 0.0633 -0.2038 0.147 Uiso 0.52(3) 1 calc PR B 2
H33F H 0.2469 0.0593 -0.2490 0.147 Uiso 0.52(3) 1 calc PR B 2
C34 C 0.3218(14) 0.1014(6) -0.0391(4) 0.062(3) Uani 1 1 d . . .
C35 C 0.1965(14) 0.0741(6) -0.0072(5) 0.078(4) Uani 1 1 d . . .
H35A H 0.2382 0.0501 0.0165 0.117 Uiso 1 1 calc R . .
H35B H 0.1334 0.0530 -0.0274 0.117 Uiso 1 1 calc R . .
H35C H 0.1429 0.1031 0.0084 0.117 Uiso 1 1 calc R . .
C36 C 0.4042(14) 0.0507(6) -0.0625(6) 0.086(5) Uani 1 1 d . . .
H36A H 0.4395 0.0266 -0.0377 0.129 Uiso 1 1 calc R . .
H36B H 0.4834 0.0644 -0.0811 0.129 Uiso 1 1 calc R . .
H36C H 0.3397 0.0304 -0.0828 0.129 Uiso 1 1 calc R . .
C37 C 0.4275(14) 0.1289(7) -0.0047(5) 0.088(5) Uani 1 1 d . . .
H37A H 0.4589 0.1022 0.0186 0.133 Uiso 1 1 calc R . .
H37B H 0.3812 0.1594 0.0112 0.133 Uiso 1 1 calc R . .
H37C H 0.5090 0.1424 -0.0223 0.133 Uiso 1 1 calc R . .
C38 C 0.2053(11) 0.3670(5) 0.1788(4) 0.050(3) Uani 1 1 d . . .
C39 C 0.2598(12) 0.3544(5) 0.2248(5) 0.054(3) Uani 1 1 d . A .
C40 C 0.2767(13) 0.3982(7) 0.2570(4) 0.068(4) Uani 1 1 d . . .
H40 H 0.3193 0.3900 0.2863 0.082 Uiso 1 1 calc R A .
C41 C 0.2369(15) 0.4510(7) 0.2495(6) 0.082(5) Uani 1 1 d . A .
C42 C 0.1906(15) 0.4627(6) 0.2026(6) 0.079(4) Uani 1 1 d . . .
H42 H 0.1691 0.4995 0.1953 0.095 Uiso 1 1 calc R A .
C43 C 0.1741(13) 0.4233(6) 0.1660(5) 0.071(4) Uani 1 1 d . A .
C44 C 0.1357(15) 0.4472(6) 0.1158(5) 0.068(4) Uani 1 1 d . . .
C45 C 0.0065(15) 0.4855(7) 0.1180(6) 0.091(5) Uani 1 1 d . A .
H45A H 0.0211 0.5130 0.1425 0.137 Uiso 1 1 calc R . .
H45B H -0.0779 0.4641 0.1253 0.137 Uiso 1 1 calc R . .
H45C H -0.0056 0.5037 0.0877 0.137 Uiso 1 1 calc R . .
C46 C 0.1042(18) 0.4044(7) 0.0749(5) 0.095(5) Uani 1 1 d . A .
H46A H 0.1842 0.3794 0.0717 0.143 Uiso 1 1 calc R . .
H46B H 0.0899 0.4239 0.0453 0.143 Uiso 1 1 calc R . .
H46C H 0.0192 0.3835 0.0826 0.143 Uiso 1 1 calc R . .
C47 C 0.2684(18) 0.4816(8) 0.0996(6) 0.108(6) Uani 1 1 d . A .
H47A H 0.3510 0.4577 0.0978 0.162 Uiso 1 1 calc R . .
H47B H 0.2861 0.5109 0.1222 0.162 Uiso 1 1 calc R . .
H47C H 0.2501 0.4975 0.0687 0.162 Uiso 1 1 calc R . .
C48 C 0.3225(11) 0.2973(6) 0.2382(3) 0.048(3) Uani 1 1 d . . .
C49 C 0.2025(14) 0.2523(6) 0.2476(5) 0.075(4) Uani 1 1 d . A .
H49A H 0.2468 0.2175 0.2559 0.112 Uiso 1 1 calc R . .
H49B H 0.1454 0.2477 0.2193 0.112 Uiso 1 1 calc R . .
H49C H 0.1421 0.2643 0.2735 0.112 Uiso 1 1 calc R . .
C50 C 0.4282(13) 0.2771(6) 0.2002(4) 0.063(4) Uani 1 1 d . A .
H50A H 0.4657 0.2415 0.2093 0.095 Uiso 1 1 calc R . .
H50B H 0.5057 0.3033 0.1974 0.095 Uiso 1 1 calc R . .
H50C H 0.3796 0.2739 0.1701 0.095 Uiso 1 1 calc R . .
C51 C 0.4136(15) 0.2982(7) 0.2852(4) 0.084(4) Uani 1 1 d . A .
H51A H 0.4495 0.2614 0.2916 0.126 Uiso 1 1 calc R . .
H51B H 0.3544 0.3102 0.3114 0.126 Uiso 1 1 calc R . .
H51C H 0.4928 0.3234 0.2815 0.126 Uiso 1 1 calc R . .
Fe1 Fe 0.19401(17) 0.24289(7) 0.07647(6) 0.0530(4) Uani 1 1 d . . .
Br1 Br 0.41022(14) 0.29434(7) 0.05149(5) 0.0817(5) Uani 1 1 d . A .
Br2 Br 0.22365(19) 0.15749(7) 0.12051(5) 0.0858(5) Uani 1 1 d . A .
P1 P 0.1353(3) 0.30843(14) 0.14322(10) 0.0496(7) Uani 1 1 d . A .
P2 P 0.1374(3) 0.20675(15) -0.00552(12) 0.0564(8) Uani 1 1 d . A .
N1 N -0.0434(9) 0.2494(4) 0.0731(3) 0.043(2) Uani 1 1 d . A .
C52 C 0.250(4) 0.5116(16) 0.2771(13) 0.085(11) Uiso 0.47(3) 1 d PDU A 1
C53 C 0.245(4) 0.5647(14) 0.2543(12) 0.095(12) Uiso 0.47(3) 1 d PDU A 1
H53A H 0.3273 0.5688 0.2338 0.142 Uiso 0.47(3) 1 calc PR A 1
H53B H 0.2461 0.5935 0.2781 0.142 Uiso 0.47(3) 1 calc PR A 1
H53C H 0.1589 0.5676 0.2356 0.142 Uiso 0.47(3) 1 calc PR A 1
C54 C 0.124(5) 0.499(3) 0.311(2) 0.20(3) Uiso 0.47(3) 1 d PDU A 1
H54A H 0.1347 0.4628 0.3247 0.299 Uiso 0.47(3) 1 calc PR A 1
H54B H 0.0348 0.5015 0.2942 0.299 Uiso 0.47(3) 1 calc PR A 1
H54C H 0.1237 0.5264 0.3368 0.299 Uiso 0.47(3) 1 calc PR A 1
C55 C 0.388(3) 0.5072(14) 0.3082(12) 0.089(12) Uiso 0.47(3) 1 d PDU A 1
H55A H 0.3891 0.4721 0.3245 0.134 Uiso 0.47(3) 1 calc PR A 1
H55B H 0.3888 0.5368 0.3313 0.134 Uiso 0.47(3) 1 calc PR A 1
H55C H 0.4712 0.5102 0.2880 0.134 Uiso 0.47(3) 1 calc PR A 1
C52A C 0.236(3) 0.4881(12) 0.2916(10) 0.064(8) Uiso 0.53(3) 1 d PDU A 2
C53A C 0.333(4) 0.5406(17) 0.2765(15) 0.150(17) Uiso 0.53(3) 1 d PDU A 2
H53D H 0.3021 0.5543 0.2459 0.226 Uiso 0.53(3) 1 calc PR A 2
H53E H 0.4320 0.5294 0.2745 0.226 Uiso 0.53(3) 1 calc PR A 2
H53F H 0.3233 0.5695 0.3000 0.226 Uiso 0.53(3) 1 calc PR A 2
C54A C 0.085(3) 0.5152(17) 0.2999(15) 0.115(14) Uiso 0.53(3) 1 d PDU A 2
H54D H 0.0434 0.5251 0.2696 0.173 Uiso 0.53(3) 1 calc PR A 2
H54E H 0.0954 0.5481 0.3192 0.173 Uiso 0.53(3) 1 calc PR A 2
H54F H 0.0235 0.4892 0.3160 0.173 Uiso 0.53(3) 1 calc PR A 2
C55A C 0.293(4) 0.4739(15) 0.3363(12) 0.121(14) Uiso 0.53(3) 1 d PDU A 2
H55D H 0.2781 0.5042 0.3582 0.181 Uiso 0.53(3) 1 calc PR A 2
H55E H 0.3936 0.4666 0.3332 0.181 Uiso 0.53(3) 1 calc PR A 2
H55F H 0.2448 0.4413 0.3481 0.181 Uiso 0.53(3) 1 calc PR A 2
C56 C 0.7123(16) 0.4937(7) 0.4534(4) 0.205(13) Uiso 1 1 d G . .
H56 H 0.6792 0.4697 0.4771 0.245 Uiso 1 1 calc R . .
C57 C 0.8541(15) 0.5118(6) 0.4540(5) 0.178(10) Uiso 1 1 d G . .
H57 H 0.9159 0.5000 0.4781 0.214 Uiso 1 1 calc R . .
C58 C 0.9037(13) 0.5476(6) 0.4186(5) 0.149(9) Uiso 1 1 d G . .
H58 H 0.9986 0.5597 0.4190 0.179 Uiso 1 1 calc R . .
C59 C 0.8113(15) 0.5653(6) 0.3825(5) 0.170(10) Uiso 1 1 d G . .
H59 H 0.8445 0.5892 0.3588 0.204 Uiso 1 1 calc R . .
C60 C 0.6695(14) 0.5471(5) 0.3819(4) 0.231(15) Uiso 1 1 d G . .
H60 H 0.6077 0.5589 0.3578 0.277 Uiso 1 1 calc R . .
C61 C 0.6200(13) 0.5113(5) 0.4173(4) 0.220(13) Uiso 1 1 d G . .
H61 H 0.5250 0.4992 0.4169 0.264 Uiso 1 1 calc R . .

loop_
_atom_site_aniso_label
_atom_site_aniso_U_11
_atom_site_aniso_U_22
_atom_site_aniso_U_33
_atom_site_aniso_U_23
_atom_site_aniso_U_13
_atom_site_aniso_U_12
C1 0.046(7) 0.055(7) 0.038(6) -0.007(5) -0.003(5) -0.013(5)
C2 0.038(6) 0.109(11) 0.039(6) -0.019(7) -0.003(4) 0.010(8)
C3 0.048(7) 0.073(9) 0.073(8) 0.022(7) 0.002(6) -0.030(7)
C4 0.043(7) 0.099(11) 0.048(7) -0.021(7) -0.002(5) -0.017(7)
C5 0.066(8) 0.068(9) 0.024(5) -0.006(5) -0.002(5) 0.006(7)
C6 0.041(7) 0.045(7) 0.064(7) 0.003(6) -0.001(5) 0.003(5)
C7 0.063(8) 0.087(10) 0.026(6) 0.007(6) -0.015(5) 0.001(7)
C8 0.047(7) 0.076(10) 0.077(9) 0.018(7) -0.001(6) 0.012(7)
C9 0.045(9) 0.128(16) 0.109(13) 0.013(11) -0.033(8) -0.014(9)
C10 0.093(13) 0.117(15) 0.054(9) 0.008(9) -0.025(8) -0.033(11)
C11 0.087(12) 0.091(14) 0.085(11) 0.012(9) -0.002(9) -0.012(10)
C12 0.072(9) 0.104(12) 0.050(8) -0.002(8) -0.018(6) -0.027(9)
C13 0.040(6) 0.051(7) 0.068(7) 0.013(6) 0.012(5) 0.009(6)
C20 0.039(6) 0.147(13) 0.000(4) -0.021(6) -0.002(4) -0.038(7)
C21 0.039(6) 0.114(12) 0.021(5) -0.010(6) 0.004(4) -0.010(7)
C22 0.049(7) 0.072(10) 0.059(8) 0.008(7) -0.004(6) -0.008(7)
C23 0.059(8) 0.112(12) 0.042(7) -0.030(9) 0.013(6) -0.017(8)
C24 0.054(8) 0.065(9) 0.060(8) -0.007(7) 0.016(6) -0.025(7)
C25 0.041(7) 0.050(8) 0.076(9) -0.017(6) 0.014(6) 0.004(6)
C26 0.089(9) 0.064(9) 0.041(7) 0.010(7) 0.006(6) 0.017(8)
C27 0.104(13) 0.116(15) 0.086(11) 0.015(10) -0.011(9) 0.049(11)
C28 0.097(13) 0.064(10) 0.151(16) 0.008(10) 0.040(11) 0.007(9)
C29 0.132(14) 0.055(9) 0.067(10) 0.000(7) -0.023(9) 0.007(9)
C30 0.077(10) 0.106(13) 0.069(9) -0.029(8) -0.003(7) 0.013(9)
C34 0.053(8) 0.076(9) 0.056(8) 0.003(7) 0.007(6) 0.002(7)
C35 0.046(8) 0.089(11) 0.100(11) 0.007(9) -0.021(7) 0.003(8)
C36 0.054(9) 0.086(11) 0.117(13) -0.022(9) 0.000(8) 0.025(8)
C37 0.049(9) 0.101(12) 0.116(13) -0.004(9) -0.006(8) 0.013(8)
C38 0.034(6) 0.053(8) 0.062(8) -0.021(6) 0.003(5) -0.006(6)
C39 0.030(6) 0.063(8) 0.069(9) -0.009(7) 0.004(5) -0.004(6)
C40 0.044(7) 0.109(13) 0.053(8) -0.036(8) -0.006(6) 0.025(8)
C41 0.060(9) 0.095(13) 0.092(12) -0.055(10) -0.007(8) 0.012(9)
C42 0.064(10) 0.063(10) 0.110(13) -0.005(9) -0.007(8) 0.007(7)
C43 0.034(7) 0.084(11) 0.095(11) -0.024(9) 0.010(6) 0.004(7)
C44 0.062(9) 0.070(9) 0.072(9) 0.015(8) 0.015(7) 0.013(8)
C45 0.047(9) 0.084(11) 0.143(15) 0.025(9) -0.018(8) -0.010(8)
C46 0.102(13) 0.114(14) 0.070(10) 0.013(10) -0.003(8) 0.030(11)
C47 0.096(14) 0.129(16) 0.100(13) 0.001(11) 0.015(10) 0.021(11)
C48 0.039(6) 0.078(9) 0.027(5) 0.003(6) 0.006(4) 0.000(6)
C49 0.073(9) 0.081(11) 0.069(9) 0.008(8) 0.014(7) -0.016(8)
C50 0.046(7) 0.076(10) 0.068(8) -0.017(7) -0.005(6) 0.005(6)
C51 0.083(10) 0.118(13) 0.051(8) -0.002(9) -0.012(7) -0.003(10)
Fe1 0.0400(9) 0.0649(12) 0.0542(10) -0.0043(9) -0.0014(7) 0.0075(9)
Br1 0.0461(7) 0.1073(13) 0.0918(10) -0.0035(9) 0.0062(7) -0.0118(8)
Br2 0.1097(13) 0.0708(9) 0.0768(9) 0.0084(8) -0.0142(8) 0.0082(10)
P1 0.0426(16) 0.061(2) 0.0451(16) -0.0057(15) -0.0007(13) 0.0023(15)
P2 0.0420(17) 0.069(2) 0.0588(19) -0.0088(17) -0.0033(14) 0.0046(17)
N1 0.058(6) 0.039(5) 0.031(4) -0.004(4) 0.007(4) 0.015(5)

loop_
_atom_type_symbol
_atom_type_description
_atom_type_scat_dispersion_real
_atom_type_scat_dispersion_imag
_atom_type_scat_source
C C 0.0033 0.0016 'International Tables Vol C Tables 4.2.6.8 and 6.1.1.4'
H H 0.0000 0.0000 'International Tables Vol C Tables 4.2.6.8 and 6.1.1.4'
Fe Fe 0.3463 0.8444 'International Tables Vol C Tables 4.2.6.8 and 6.1.1.4'
N N 0.0061 0.0033 'International Tables Vol C Tables 4.2.6.8 and 6.1.1.4'
P P 0.1023 0.0942 'International Tables Vol C Tables 4.2.6.8 and 6.1.1.4'
Br Br -0.2901 2.4595 'International Tables Vol C Tables 4.2.6.8 and 6.1.1.4'

loop_
_geom_angle_atom_site_label_1
_geom_angle_atom_site_label_2
_geom_angle_atom_site_label_3
_geom_angle
C2 C1 N1 122.8(10)
C2 C1 C13 121.4(10)
N1 C1 C13 115.7(9)
C1 C2 C3 120.0(11)
C1 C2 H2 120.0
C3 C2 H2 120.0
C4 C3 C2 119.1(11)
C4 C3 H3 120.4
C2 C3 H3 120.4
C3 C4 C5 117.8(11)
C3 C4 H4 121.1
C5 C4 H4 121.1
N1 C5 C4 123.5(10)
N1 C5 C6 119.2(10)
C4 C5 C6 117.3(10)
C5 C6 C7 117.3(10)
C5 C6 P2 113.8(8)
C7 C6 P2 128.7(9)
C8 C7 C12 119.3(11)
C8 C7 C6 119.7(12)
C12 C7 C6 120.9(12)
C7 C8 C9 116.9(14)
C7 C8 H8 121.6
C9 C8 H8 121.6
C10 C9 C8 122.9(16)
C10 C9 H9 118.6
C8 C9 H9 118.6
C11 C10 C9 121.0(15)
C11 C10 H10 119.5
C9 C10 H10 119.5
C10 C11 C12 117.0(16)
C10 C11 H11 121.5
C12 C11 H11 121.5
C7 C12 C11 122.6(15)
C7 C12 H12 118.7
C11 C12 H12 118.7
C1 C13 C14 116.2(9)
C1 C13 C14A 109.8(9)
C14 C13 C14A 8.3(11)
C1 C13 P1 115.5(8)
C14 C13 P1 128.1(9)
C14A C13 P1 134.6(9)
C15 C14 C19 120.0
C15 C14 C13 123.9(9)
C19 C14 C13 116.1(9)
C16 C15 C14 120.0
C16 C15 H15 120.0
C14 C15 H15 120.0
C15 C16 C17 120.0
C15 C16 H16 120.0
C17 C16 H16 120.0
C18 C17 C16 120.0
C18 C17 H17 120.0
C16 C17 H17 120.0
C19 C18 C17 120.0
C19 C18 H18 120.0
C17 C18 H18 120.0
C18 C19 C14 120.0
C18 C19 H19 120.0
C14 C19 H19 120.0
C15A C14A C19A 120.0
C15A C14A C13 112.4(10)
C19A C14A C13 126.1(12)
C14A C15A C16A 120.0
C14A C15A H15A 120.0
C16A C15A H15A 120.0
C15A C16A C17A 120.0
C15A C16A H16A 120.0
C17A C16A H16A 120.0
C18A C17A C16A 120.0
C18A C17A H17A 120.0
C16A C17A H17A 120.0
C19A C18A C17A 120.0
C19A C18A H18A 120.0
C17A C18A H18A 120.0
C18A C19A C14A 120.0
C18A C19A H19A 120.0
C14A C19A H19A 120.0
C21 C20 C25 119.3(10)
C21 C20 P2 125.9(12)
C25 C20 P2 114.1(10)
C20 C21 C22 122.5(14)
C20 C21 C26 127.1(11)
C22 C21 C26 110.2(11)
C21 C22 C23 120.7(13)
C21 C22 H22 119.6
C23 C22 H22 119.6
C22 C23 C24 119.0(11)
C22 C23 C30 120.2(14)
C24 C23 C30 120.7(15)
C25 C24 C23 121.1(13)
C25 C24 H24 119.4
C23 C24 H24 119.4
C24 C25 C20 116.6(11)
C24 C25 C34 119.4(11)
C20 C25 C34 124.0(11)
C29 C26 C27 107.8(12)
C29 C26 C28 110.3(13)
C27 C26 C28 111.6(12)
C29 C26 C21 114.4(10)
C27 C26 C21 108.3(12)
C28 C26 C21 104.4(10)
C26 C27 H27A 109.5
C26 C27 H27B 109.5
H27A C27 H27B 109.5
C26 C27 H27C 109.5
H27A C27 H27C 109.5
H27B C27 H27C 109.5
C26 C28 H28A 109.5
C26 C28 H28B 109.5
H28A C28 H28B 109.5
C26 C28 H28C 109.5
H28A C28 H28C 109.5
H28B C28 H28C 109.5
C26 C29 H29A 109.5
C26 C29 H29B 109.5
H29A C29 H29B 109.5
C26 C29 H29C 109.5
H29A C29 H29C 109.5
H29B C29 H29C 109.5
C31 C30 C32A 63(2)
C31 C30 C33 115(2)
C32A C30 C33 130(2)
C31 C30 C31A 56.9(17)
C32A C30 C31A 116(2)
C33 C30 C31A 67(2)
C31 C30 C23 117.2(19)
C32A C30 C23 112.2(17)
C33 C30 C23 111.4(19)
C31A C30 C23 110.9(15)
C31 C30 C32 102(2)
C32A C30 C32 40.9(15)
C33 C30 C32 104(2)
C31A C30 C32 143.7(18)
C23 C30 C32 105.1(13)
C31 C30 C33A 134(2)
C32A C30 C33A 108(2)
C33 C30 C33A 33.5(17)
C31A C30 C33A 100(2)
C23 C30 C33A 108.3(17)
C32 C30 C33A 73.2(17)
C30 C31 H31A 109.5
C30 C31 H31B 109.5
H31A C31 H31B 109.5
C30 C31 H31C 109.5
H31A C31 H31C 109.5
H31B C31 H31C 109.5
C30 C32 H32A 109.5
C30 C32 H32B 109.5
H32A C32 H32B 109.5
C30 C32 H32C 109.5
H32A C32 H32C 109.5
H32B C32 H32C 109.5
C30 C33 H33A 109.5
C30 C33 H33B 109.5
H33A C33 H33B 109.5
C30 C33 H33C 109.5
H33A C33 H33C 109.5
H33B C33 H33C 109.5
C30 C31A H31D 109.5
C30 C31A H31E 109.5
H31D C31A H31E 109.5
C30 C31A H31F 109.5
H31D C31A H31F 109.5
H31E C31A H31F 109.5
C30 C32A H32D 109.5
C30 C32A H32E 109.5
H32D C32A H32E 109.5
C30 C32A H32F 109.5
H32D C32A H32F 109.5
H32E C32A H32F 109.5
C30 C33A H33D 109.5
C30 C33A H33E 109.5
H33D C33A H33E 109.5
C30 C33A H33F 109.5
H33D C33A H33F 109.5
H33E C33A H33F 109.5
C37 C34 C25 114.5(12)
C37 C34 C36 106.3(11)
C25 C34 C36 110.4(10)
C37 C34 C35 107.1(11)
C25 C34 C35 112.4(10)
C36 C34 C35 105.6(11)
C34 C35 H35A 109.5
C34 C35 H35B 109.5
H35A C35 H35B 109.5
C34 C35 H35C 109.5
H35A C35 H35C 109.5
H35B C35 H35C 109.5
C34 C36 H36A 109.5
C34 C36 H36B 109.5
H36A C36 H36B 109.5
C34 C36 H36C 109.5
H36A C36 H36C 109.5
H36B C36 H36C 109.5
C34 C37 H37A 109.5
C34 C37 H37B 109.5
H37A C37 H37B 109.5
C34 C37 H37C 109.5
H37A C37 H37C 109.5
H37B C37 H37C 109.5
C39 C38 C43 120.1(11)
C39 C38 P1 117.1(9)
C43 C38 P1 121.0(10)
C40 C39 C38 117.9(12)
C40 C39 C48 118.2(11)
C38 C39 C48 123.2(10)
C41 C40 C39 125.7(13)
C41 C40 H40 117.2
C39 C40 H40 117.2
C40 C41 C42 114.8(12)
C40 C41 C52A 116.6(18)
C42 C41 C52A 128.4(18)
C40 C41 C52 137.9(18)
C42 C41 C52 106.4(18)
C52A C41 C52 25.3(14)
C43 C42 C41 125.4(14)
C43 C42 H42 117.3
C41 C42 H42 117.3
C42 C43 C38 115.7(14)
C42 C43 C44 115.7(14)
C38 C43 C44 128.4(12)
C45 C44 C47 108.6(12)
C45 C44 C43 111.7(11)
C47 C44 C43 106.1(12)
C45 C44 C46 106.3(12)
C47 C44 C46 106.6(12)
C43 C44 C46 117.3(12)
C44 C45 H45A 109.5
C44 C45 H45B 109.5
H45A C45 H45B 109.5
C44 C45 H45C 109.5
H45A C45 H45C 109.5
H45B C45 H45C 109.5
C44 C46 H46A 109.5
C44 C46 H46B 109.5
H46A C46 H46B 109.5
C44 C46 H46C 109.5
H46A C46 H46C 109.5
H46B C46 H46C 109.5
C44 C47 H47A 109.5
C44 C47 H47B 109.5
H47A C47 H47B 109.5
C44 C47 H47C 109.5
H47A C47 H47C 109.5
H47B C47 H47C 109.5
C50 C48 C39 111.0(9)
C50 C48 C51 103.9(9)
C39 C48 C51 113.5(11)
C50 C48 C49 110.8(11)
C39 C48 C49 112.6(9)
C51 C48 C49 104.7(10)
C48 C49 H49A 109.5
C48 C49 H49B 109.5
H49A C49 H49B 109.5
C48 C49 H49C 109.5
H49A C49 H49C 109.5
H49B C49 H49C 109.5
C48 C50 H50A 109.5
C48 C50 H50B 109.5
H50A C50 H50B 109.5
C48 C50 H50C 109.5
H50A C50 H50C 109.5
H50B C50 H50C 109.5
C48 C51 H51A 109.5
C48 C51 H51B 109.5
H51A C51 H51B 109.5
C48 C51 H51C 109.5
H51A C51 H51C 109.5
H51B C51 H51C 109.5
N1 Fe1 Br2 101.3(2)
N1 Fe1 Br1 140.1(2)
Br2 Fe1 Br1 118.62(9)
N1 Fe1 P1 76.7(2)
Br2 Fe1 P1 100.37(11)
Br1 Fe1 P1 94.25(11)
N1 Fe1 P2 77.1(2)
Br2 Fe1 P2 101.32(11)
Br1 Fe1 P2 94.94(10)
P1 Fe1 P2 148.64(13)
C13 P1 C38 110.6(6)
C13 P1 Fe1 103.3(4)
C38 P1 Fe1 143.7(4)
C6 P2 C20 108.1(5)
C6 P2 Fe1 102.9(4)
C20 P2 Fe1 147.0(3)
C5 N1 C1 116.3(9)
C5 N1 Fe1 117.5(7)
C1 N1 Fe1 118.2(7)
C53 C52 C54 115(3)
C53 C52 C55 110(3)
C54 C52 C55 105(3)
C53 C52 C41 125(3)
C54 C52 C41 94(4)
C55 C52 C41 105(2)
C52 C53 H53A 109.5
C52 C53 H53B 109.5
H53A C53 H53B 109.5
C52 C53 H53C 109.5
H53A C53 H53C 109.5
H53B C53 H53C 109.5
C52 C54 H54A 109.5
C52 C54 H54B 109.5
H54A C54 H54B 109.5
C52 C54 H54C 109.5
H54A C54 H54C 109.5
H54B C54 H54C 109.5
C52 C55 H55A 109.5
C52 C55 H55B 109.5
H55A C55 H55B 109.5
C52 C55 H55C 109.5
H55A C55 H55C 109.5
H55B C55 H55C 109.5
C55A C52A C41 124(3)
C55A C52A C54A 108(3)
C41 C52A C54A 112(2)
C55A C52A C53A 102(2)
C41 C52A C53A 105(2)
C54A C52A C53A 103(2)
C52A C53A H53D 109.5
C52A C53A H53E 109.5
H53D C53A H53E 109.5
C52A C53A H53F 109.5
H53D C53A H53F 109.5
H53E C53A H53F 109.5
C52A C54A H54D 109.5
C52A C54A H54E 109.5
H54D C54A H54E 109.5
C52A C54A H54F 109.5
H54D C54A H54F 109.5
H54E C54A H54F 109.5
C52A C55A H55D 109.5
C52A C55A H55E 109.5
H55D C55A H55E 109.5
C52A C55A H55F 109.5
H55D C55A H55F 109.5
H55E C55A H55F 109.5
C57 C56 C61 120.0
C57 C56 H56 120.0
C61 C56 H56 120.0
C58 C57 C56 120.0
C58 C57 H57 120.0
C56 C57 H57 120.0
C57 C58 C59 120.0
C57 C58 H58 120.0
C59 C58 H58 120.0
C60 C59 C58 120.0
C60 C59 H59 120.0
C58 C59 H59 120.0
C61 C60 C59 120.0
C61 C60 H60 120.0
C59 C60 H60 120.0
C60 C61 C56 120.0
C60 C61 H61 120.0
C56 C61 H61 120.0

loop_
_geom_bond_atom_site_label_1
_geom_bond_atom_site_label_2
_geom_bond_distance
C1 C2 1.357(16)
C1 N1 1.374(12)
C1 C13 1.511(16)
C2 C3 1.385(18)
C2 H2 0.9300
C3 C4 1.376(17)
C3 H3 0.9300
C4 C5 1.405(16)
C4 H4 0.9300
C5 N1 1.345(14)
C5 C6 1.502(15)
C6 C7 1.517(15)
C6 P2 1.712(11)
C7 C8 1.360(17)
C7 C12 1.371(19)
C8 C9 1.409(19)
C8 H8 0.9300
C9 C10 1.34(2)
C9 H9 0.9300
C10 C11 1.34(2)
C10 H10 0.9300
C11 C12 1.404(19)
C11 H11 0.9300
C12 H12 0.9300
C13 C14 1.526(14)
C13 C14A 1.58(2)
C13 P1 1.682(11)
C14 C15 1.3900
C14 C19 1.3900
C15 C16 1.3900
C15 H15 0.9300
C16 C17 1.3900
C16 H16 0.9300
C17 C18 1.3900
C17 H17 0.9300
C18 C19 1.3900
C18 H18 0.9300
C19 H19 0.9300
C14A C15A 1.3900
C14A C19A 1.3900
C15A C16A 1.3900
C15A H15A 0.9300
C16A C17A 1.3900
C16A H16A 0.9300
C17A C18A 1.3900
C17A H17A 0.9300
C18A C19A 1.3900
C18A H18A 0.9300
C19A H19A 0.9300
C20 C21 1.290(17)
C20 C25 1.502(18)
C20 P2 1.866(9)
C21 C22 1.365(16)
C21 C26 1.666(19)
C22 C23 1.38(2)
C22 H22 0.9300
C23 C24 1.39(2)
C23 C30 1.589(17)
C24 C25 1.371(16)
C24 H24 0.9300
C25 C34 1.536(17)
C26 C29 1.456(16)
C26 C27 1.519(18)
C26 C28 1.555(19)
C27 H27A 0.9600
C27 H27B 0.9600
C27 H27C 0.9600
C28 H28A 0.9600
C28 H28B 0.9600
C28 H28C 0.9600
C29 H29A 0.9600
C29 H29B 0.9600
C29 H29C 0.9600
C30 C31 1.45(4)
C30 C32A 1.48(4)
C30 C33 1.50(4)
C30 C31A 1.54(3)
C30 C32 1.63(3)
C30 C33A 1.65(4)
C31 H31A 0.9600
C31 H31B 0.9600
C31 H31C 0.9600
C32 H32A 0.9600
C32 H32B 0.9600
C32 H32C 0.9600
C33 H33A 0.9600
C33 H33B 0.9600
C33 H33C 0.9600
C31A H31D 0.9600
C31A H31E 0.9600
C31A H31F 0.9600
C32A H32D 0.9600
C32A H32E 0.9600
C32A H32F 0.9600
C33A H33D 0.9600
C33A H33E 0.9600
C33A H33F 0.9600
C34 C37 1.526(18)
C34 C36 1.580(18)
C34 C35 1.607(18)
C35 H35A 0.9600
C35 H35B 0.9600
C35 H35C 0.9600
C36 H36A 0.9600
C36 H36B 0.9600
C36 H36C 0.9600
C37 H37A 0.9600
C37 H37B 0.9600
C37 H37C 0.9600
C38 C39 1.415(16)
C38 C43 1.429(18)
C38 P1 1.842(11)
C39 C40 1.391(18)
C39 C48 1.538(17)
C40 C41 1.34(2)
C40 H40 0.9300
C41 C42 1.41(2)
C41 C52A 1.48(3)
C41 C52 1.65(4)
C42 C43 1.40(2)
C42 H42 0.9300
C43 C44 1.557(19)
C44 C45 1.515(19)
C44 C47 1.55(2)
C44 C46 1.57(2)
C45 H45A 0.9600
C45 H45B 0.9600
C45 H45C 0.9600
C46 H46A 0.9600
C46 H46B 0.9600
C46 H46C 0.9600
C47 H47A 0.9600
C47 H47B 0.9600
C47 H47C 0.9600
C48 C50 1.526(14)
C48 C51 1.562(15)
C48 C49 1.577(17)
C49 H49A 0.9600
C49 H49B 0.9600
C49 H49C 0.9600
C50 H50A 0.9600
C50 H50B 0.9600
C50 H50C 0.9600
C51 H51A 0.9600
C51 H51B 0.9600
C51 H51C 0.9600
Fe1 N1 2.216(9)
Fe1 Br2 2.408(3)
Fe1 Br1 2.462(2)
Fe1 P1 2.501(4)
Fe1 P2 2.507(4)
C52 C53 1.43(4)
C52 C54 1.54(4)
C52 C55 1.55(3)
C53 H53A 0.9600
C53 H53B 0.9600
C53 H53C 0.9600
C54 H54A 0.9600
C54 H54B 0.9600
C54 H54C 0.9600
C55 H55A 0.9600
C55 H55B 0.9600
C55 H55C 0.9600
C52A C55A 1.40(3)
C52A C54A 1.57(3)
C52A C53A 1.61(3)
C53A H53D 0.9600
C53A H53E 0.9600
C53A H53F 0.9600
C54A H54D 0.9600
C54A H54E 0.9600
C54A H54F 0.9600
C55A H55D 0.9600
C55A H55E 0.9600
C55A H55F 0.9600
C56 C57 1.3900
C56 C61 1.3900
C56 H56 0.9300
C57 C58 1.3900
C57 H57 0.9300
C58 C59 1.3900
C58 H58 0.9300
C59 C60 1.3900
C59 H59 0.9300
C60 C61 1.3900
C60 H60 0.9300
C61 H61 0.9300

loop_
_geom_torsion_atom_site_label_1
_geom_torsion_atom_site_label_2
_geom_torsion_atom_site_label_3
_geom_torsion_atom_site_label_4
_geom_torsion
N1 C1 C2 C3 3(2)
C13 C1 C2 C3 178.6(11)
C1 C2 C3 C4 -5(2)
C2 C3 C4 C5 0(2)
C3 C4 C5 N1 6(2)
C3 C4 C5 C6 -175.3(11)
N1 C5 C6 C7 -146.4(11)
C4 C5 C6 C7 35.1(16)
N1 C5 C6 P2 28.4(14)
C4 C5 C6 P2 -150.1(10)
C5 C6 C7 C8 44.8(16)
P2 C6 C7 C8 -129.0(12)
C5 C6 C7 C12 -136.7(12)
P2 C6 C7 C12 49.4(17)
C12 C7 C8 C9 2.5(19)
C6 C7 C8 C9 -179.0(12)
C7 C8 C9 C10 -4(2)
C8 C9 C10 C11 0(3)
C9 C10 C11 C12 4(2)
C8 C7 C12 C11 2(2)
C6 C7 C12 C11 -176.7(12)
C10 C11 C12 C7 -5(2)
C2 C1 C13 C14 -30.7(16)
N1 C1 C13 C14 145.3(10)
C2 C1 C13 C14A -24.9(18)
N1 C1 C13 C14A 151.1(14)
C2 C1 C13 P1 153.4(10)
N1 C1 C13 P1 -30.6(13)
C1 C13 C14 C15 139.2(10)
C14A C13 C14 C15 98(7)
P1 C13 C14 C15 -45.5(14)
C1 C13 C14 C19 -43.6(13)
C14A C13 C14 C19 -85(7)
P1 C13 C14 C19 131.8(10)
C19 C14 C15 C16 0.0
C13 C14 C15 C16 177.1(12)
C14 C15 C16 C17 0.0
C15 C16 C17 C18 0.0
C16 C17 C18 C19 0.0
C17 C18 C19 C14 0.0
C15 C14 C19 C18 0.0
C13 C14 C19 C18 -177.4(11)
C1 C13 C14A C15A 132.8(7)
C14 C13 C14A C15A -86(6)
P1 C13 C14A C15A -45(2)
C1 C13 C14A C19A -61.3(13)
C14 C13 C14A C19A 80(7)
P1 C13 C14A C19A 120.9(11)
C19A C14A C15A C16A 0.0
C13 C14A C15A C16A 166.9(14)
C14A C15A C16A C17A 0.0
C15A C16A C17A C18A 0.0
C16A C17A C18A C19A 0.0
C17A C18A C19A C14A 0.0
C15A C14A C19A C18A 0.0
C13 C14A C19A C18A -164.9(14)
C25 C20 C21 C22 9.0(16)
P2 C20 C21 C22 -161.0(9)
C25 C20 C21 C26 -166.0(10)
P2 C20 C21 C26 24.0(16)
C20 C21 C22 C23 -2.8(18)
C26 C21 C22 C23 172.9(11)
C21 C22 C23 C24 -2.7(18)
C21 C22 C23 C30 173.7(11)
C22 C23 C24 C25 1.3(18)
C30 C23 C24 C25 -175.1(11)
C23 C24 C25 C20 4.6(16)
C23 C24 C25 C34 -172.9(11)
C21 C20 C25 C24 -9.8(15)
P2 C20 C25 C24 161.3(8)
C21 C20 C25 C34 167.5(11)
P2 C20 C25 C34 -21.3(14)
C20 C21 C26 C29 -8.0(18)
C22 C21 C26 C29 176.5(12)
C20 C21 C26 C27 -128.3(12)
C22 C21 C26 C27 56.2(13)
C20 C21 C26 C28 112.7(14)
C22 C21 C26 C28 -62.8(13)
C22 C23 C30 C31 4(2)
C24 C23 C30 C31 180(2)
C22 C23 C30 C32A 73(2)
C24 C23 C30 C32A -110(2)
C22 C23 C30 C33 -132(2)
C24 C23 C30 C33 45(2)
C22 C23 C30 C31A -59(2)
C24 C23 C30 C31A 117.5(18)
C22 C23 C30 C32 115.8(16)
C24 C23 C30 C32 -67.8(19)
C22 C23 C30 C33A -167.2(18)
C24 C23 C30 C33A 9(2)
C24 C25 C34 C37 127.6(12)
C20 C25 C34 C37 -49.7(15)
C24 C25 C34 C36 7.6(15)
C20 C25 C34 C36 -169.6(11)
C24 C25 C34 C35 -109.9(13)
C20 C25 C34 C35 72.8(15)
C43 C38 C39 C40 2.1(16)
P1 C38 C39 C40 -163.0(9)
C43 C38 C39 C48 -168.0(10)
P1 C38 C39 C48 26.8(14)
C38 C39 C40 C41 5(2)
C48 C39 C40 C41 175.4(12)
C39 C40 C41 C42 -8(2)
C39 C40 C41 C52A 167.4(16)
C39 C40 C41 C52 -175(2)
C40 C41 C42 C43 5(2)
C52A C41 C42 C43 -169.9(18)
C52 C41 C42 C43 175.8(17)
C41 C42 C43 C38 1(2)
C41 C42 C43 C44 -174.3(13)
C39 C38 C43 C42 -4.7(17)
P1 C38 C43 C42 159.8(10)
C39 C38 C43 C44 170.1(11)
P1 C38 C43 C44 -25.4(17)
C42 C43 C44 C45 -52.2(16)
C38 C43 C44 C45 132.9(13)
C42 C43 C44 C47 66.0(15)
C38 C43 C44 C47 -108.9(15)
C42 C43 C44 C46 -175.2(12)
C38 C43 C44 C46 10.0(19)
C40 C39 C48 C50 -122.9(12)
C38 C39 C48 C50 47.2(14)
C40 C39 C48 C51 -6.4(14)
C38 C39 C48 C51 163.8(10)
C40 C39 C48 C49 112.3(12)
C38 C39 C48 C49 -77.6(13)
C1 C13 P1 C38 175.6(8)
C14 C13 P1 C38 0.3(13)
C14A C13 P1 C38 -6.7(19)
C1 C13 P1 Fe1 8.9(9)
C14 C13 P1 Fe1 -166.4(9)
C14A C13 P1 Fe1 -173.4(17)
C39 C38 P1 C13 101.4(9)
C43 C38 P1 C13 -63.6(11)
C39 C38 P1 Fe1 -100.8(10)
C43 C38 P1 Fe1 94.2(10)
N1 Fe1 P1 C13 6.9(5)
Br2 Fe1 P1 C13 -92.4(4)
Br1 Fe1 P1 C13 147.5(4)
P2 Fe1 P1 C13 40.8(5)
N1 Fe1 P1 C38 -151.8(8)
Br2 Fe1 P1 C38 108.9(7)
Br1 Fe1 P1 C38 -11.2(7)
P2 Fe1 P1 C38 -117.9(7)
C5 C6 P2 C20 -175.1(9)
C7 C6 P2 C20 -1.0(13)
C5 C6 P2 Fe1 -6.4(9)
C7 C6 P2 Fe1 167.6(10)
C21 C20 P2 C6 66.2(11)
C25 C20 P2 C6 -104.3(8)
C21 C20 P2 Fe1 -93.1(11)
C25 C20 P2 Fe1 96.3(11)
N1 Fe1 P2 C6 -7.7(5)
Br2 Fe1 P2 C6 91.5(4)
Br1 Fe1 P2 C6 -148.0(4)
P1 Fe1 P2 C6 -41.5(5)
N1 Fe1 P2 C20 152.3(10)
Br2 Fe1 P2 C20 -108.6(10)
Br1 Fe1 P2 C20 11.9(10)
P1 Fe1 P2 C20 118.4(9)
C4 C5 N1 C1 -7.9(17)
C6 C5 N1 C1 173.7(10)
C4 C5 N1 Fe1 140.3(11)
C6 C5 N1 Fe1 -38.1(13)
C2 C1 N1 C5 3.2(16)
C13 C1 N1 C5 -172.7(9)
C2 C1 N1 Fe1 -144.7(10)
C13 C1 N1 Fe1 39.4(12)
Br2 Fe1 N1 C5 -74.7(8)
Br1 Fe1 N1 C5 106.6(8)
P1 Fe1 N1 C5 -172.9(8)
P2 Fe1 N1 C5 24.4(7)
Br2 Fe1 N1 C1 72.8(8)
Br1 Fe1 N1 C1 -105.9(7)
P1 Fe1 N1 C1 -25.3(7)
P2 Fe1 N1 C1 172.0(8)
C40 C41 C52 C53 156(3)
C42 C41 C52 C53 -12(4)
C52A C41 C52 C53 -165(6)
C40 C41 C52 C54 -80(3)
C42 C41 C52 C54 112(3)
C52A C41 C52 C54 -41(4)
C40 C41 C52 C55 27(4)
C42 C41 C52 C55 -140(2)
C52A C41 C52 C55 67(4)
C40 C41 C52A C55A 9(3)
C42 C41 C52A C55A -176(2)
C52 C41 C52A C55A -142(5)
C40 C41 C52A C54A -123(2)
C42 C41 C52A C54A 52(3)
C52 C41 C52A C54A 85(4)
C40 C41 C52A C53A 126(2)
C42 C41 C52A C53A -59(3)
C52 C41 C52A C53A -25(4)
C61 C56 C57 C58 0.0
C56 C57 C58 C59 0.0
C57 C58 C59 C60 0.0
C58 C59 C60 C61 0.0
C59 C60 C61 C56 0.0
C57 C56 C61 C60 0.0
